data_7201121
loop_
_publ_author_name
'Ramon, Ga\"elle'
'Jacobs, Ayesha'
'Masuku, Lungile Z. N.'
'Nassimbeni, Luigi R.'

_publ_section_title
;
 Selectivity by benzopinacol
;
_journal_issue 11
_journal_name_full CrystEngComm
_journal_page_first 2332
_journal_paper_doi 10.1039/b905248h
_journal_volume 11
_journal_year 2009
_chemical_formula_moiety C26H22O2.1.5(C4H9NO).0.5(C3H7NO)
_chemical_formula_sum 'C33 H38 N2 O4'
_chemical_formula_weight 533.7
_chemical_melting_point 186
_chemical_name_common
;
1,1,2,2-tetraphenylethane-1,2-diol. 1.5(N,N-
dimethylacetamide). 0.5(tetrahydrofuran)
;
_chemical_name_systematic
;
1,1,2,2-tetraphenylethane-1,2-diol.
1.5(N,N-dimethylacetamide).
0.5(tetrahydrofuran)
;
_space_group_IT_number 2
_symmetry_cell_setting triclinic
_symmetry_space_group_name_Hall '-P 1'
_symmetry_space_group_name_H-M 'P -1'
_atom_sites_solution_hydrogens geom
_atom_sites_solution_primary direct
_atom_sites_solution_secondary difmap
_audit_creation_method SHELXL-97
_cell_angle_alpha 93.91(3)
_cell_angle_beta 102.08(3)
_cell_angle_gamma 104.66(3)
_cell_formula_units_Z 4
_cell_length_a 9.4758(19)
_cell_length_b 17.394(4)
_cell_length_c 18.878(4)
_cell_measurement_temperature 173(2)
_cell_volume 2919.3(13)
_computing_cell_refinement 'Collect (Nonius (2000)'
_computing_data_collection 'Collect (Nonius (2000)'
_computing_data_reduction 'Collect (Nonius (2000)'
_computing_molecular_graphics 'WebLab ViewerPro (1997)'
_computing_publication_material 'SHELX-97 (Sheldrick, 1997)'
_computing_structure_refinement 'SHELXL-97 (Sheldrick, 1997)'
_computing_structure_solution 'SHELXS-97 (Sheldrick, 1990)'
_diffrn_ambient_temperature 173(2)
_diffrn_measured_fraction_theta_full 0.994
_diffrn_measured_fraction_theta_max 0.994
_diffrn_radiation_monochromator graphite
_diffrn_radiation_source 'fine-focus sealed tube'
_diffrn_radiation_type MoK\a
_diffrn_radiation_wavelength 0.71073
_diffrn_reflns_av_R_equivalents 0.0210
_diffrn_reflns_av_sigmaI/netI 0.0335
_diffrn_reflns_limit_h_max 11
_diffrn_reflns_limit_h_min -11
_diffrn_reflns_limit_k_max 20
_diffrn_reflns_limit_k_min -20
_diffrn_reflns_limit_l_max 22
_diffrn_reflns_limit_l_min -22
_diffrn_reflns_number 20474
_diffrn_reflns_theta_full 25.34
_diffrn_reflns_theta_max 25.34
_diffrn_reflns_theta_min 1.11
_exptl_absorpt_coefficient_mu 0.078
_exptl_crystal_colour colourless
_exptl_crystal_density_diffrn 1.198
_exptl_crystal_density_meas ?
_exptl_crystal_density_method .
_exptl_crystal_description plates
_exptl_crystal_F_000 1128
_exptl_crystal_size_max 0.25
_exptl_crystal_size_mid 0.17
_exptl_crystal_size_min 0.12
_refine_diff_density_max 0.574
_refine_diff_density_min -0.445
_refine_diff_density_rms 0.057
_refine_ls_extinction_method none
_refine_ls_goodness_of_fit_ref 1.010
_refine_ls_hydrogen_treatment mixed
_refine_ls_matrix_type full
_refine_ls_number_parameters 765
_refine_ls_number_reflns 10628
_refine_ls_number_restraints 0
_refine_ls_restrained_S_all 1.010
_refine_ls_R_factor_all 0.0846
_refine_ls_R_factor_gt 0.0630
_refine_ls_shift/su_max 0.001
_refine_ls_shift/su_mean 0.000
_refine_ls_structure_factor_coef Fsqd
_refine_ls_weighting_details 'calc w=1/[\s^2^(Fo^2^)+(0.1184P)^2^+1.4368P] where P=(Fo^2^+2Fc^2^)/3'
_refine_ls_weighting_scheme calc
_refine_ls_wR_factor_gt 0.1807
_refine_ls_wR_factor_ref 0.1997
_reflns_number_gt 7917
_reflns_number_total 10628
_reflns_threshold_expression >2sigma(I)
_cod_data_source_file b905248h.txt
_cod_data_source_block c:\x-seed\struct~1\tped3\tped3
_cod_depositor_comments
;
The following automatic conversions were performed:
'_symmetry_cell_setting' value 'Triclinic' changed to 'triclinic'
according to '/home/saulius/struct/CIF-dictionaries/cif_core.dic'
dictionary named 'cif_core.dic' version 2.4.1 from 2010-06-29.

Automatic conversion script
Id: cif_fix_enum 1527 2010-12-29 10:47:43Z saulius 
;
_cod_original_cell_volume 2919.4(10)
_cod_original_sg_symbol_H-M P-1
_cod_database_code 7201121

loop_
_symmetry_equiv_pos_as_xyz
'x, y, z'
'-x, -y, -z'

loop_
_atom_site_label
_atom_site_type_symbol
_atom_site_fract_x
_atom_site_fract_y
_atom_site_fract_z
_atom_site_U_iso_or_equiv
_atom_site_adp_type
_atom_site_occupancy
_atom_site_symmetry_multiplicity
_atom_site_calc_flag
_atom_site_refinement_flags
_atom_site_disorder_assembly
_atom_site_disorder_group
O1Y O 0.26851(16) 0.24460(9) 0.07022(8) 0.0351(4) Uani 1 1 d . . .
H1Y H 0.3157 0.2833 0.0525 0.042 Uiso 1 1 calc R . .
O2Y O 0.12755(16) 0.22256(9) 0.23177(8) 0.0350(3) Uani 1 1 d . . .
H2Y H 0.0734 0.1843 0.2472 0.042 Uiso 1 1 calc R . .
C15Y C 0.0062(2) 0.16174(12) 0.10740(11) 0.0313(5) Uani 1 1 d . . .
C7Y C 0.1597(2) 0.38708(13) 0.19061(13) 0.0376(5) Uani 1 1 d . . .
H7Y H 0.2144 0.3839 0.2381 0.045 Uiso 1 1 calc R . .
C21Y C 0.2364(2) 0.12837(12) 0.17585(11) 0.0309(5) Uani 1 1 d . . .
C2Y C 0.1635(2) 0.33609(12) 0.13145(12) 0.0311(5) Uani 1 1 d . . .
C3Y C 0.0826(2) 0.34290(13) 0.06280(12) 0.0372(5) Uani 1 1 d . . .
H3Y H 0.0823 0.3082 0.0217 0.045 Uiso 1 1 calc R . .
C20Y C -0.0074(2) 0.10900(13) 0.04599(12) 0.0370(5) Uani 1 1 d . . .
H20Y H 0.0770 0.0916 0.0397 0.044 Uiso 1 1 calc R . .
C8Y C 0.4074(2) 0.30977(12) 0.19232(12) 0.0342(5) Uani 1 1 d . . .
C26Y C 0.3617(3) 0.12452(14) 0.15002(13) 0.0392(5) Uani 1 1 d . . .
H26Y H 0.4059 0.1665 0.1252 0.047 Uiso 1 1 calc R . .
C14Y C 0.1554(2) 0.19470(12) 0.16474(11) 0.0289(4) Uani 1 1 d . . .
C16Y C -0.1198(2) 0.18593(14) 0.11524(13) 0.0391(5) Uani 1 1 d . . .
H16Y H -0.1134 0.2222 0.1565 0.047 Uiso 1 1 calc R . .
C1Y C 0.2518(2) 0.27215(12) 0.13977(11) 0.0301(4) Uani 1 1 d . . .
C22Y C 0.1761(3) 0.06569(14) 0.21233(13) 0.0407(5) Uani 1 1 d . . .
H22Y H 0.0909 0.0666 0.2312 0.049 Uiso 1 1 calc R . .
C23Y C 0.2385(3) 0.00205(15) 0.22153(14) 0.0484(6) Uani 1 1 d . . .
H23Y H 0.1950 -0.0401 0.2464 0.058 Uiso 1 1 calc R . .
C6Y C 0.0770(3) 0.44257(14) 0.18108(15) 0.0459(6) Uani 1 1 d . . .
H6Y H 0.0742 0.4764 0.2222 0.055 Uiso 1 1 calc R . .
C17Y C -0.2542(3) 0.15754(16) 0.06333(15) 0.0488(6) Uani 1 1 d . . .
H17Y H -0.3395 0.1738 0.0699 0.059 Uiso 1 1 calc R . .
C24Y C 0.3622(3) -0.00130(15) 0.19541(13) 0.0447(6) Uani 1 1 d . . .
H24Y H 0.4041 -0.0452 0.2018 0.054 Uiso 1 1 calc R . .
C25Y C 0.4236(3) 0.06048(15) 0.15980(14) 0.0444(6) Uani 1 1 d . . .
H25Y H 0.5094 0.0594 0.1417 0.053 Uiso 1 1 calc R . .
C5Y C -0.0017(3) 0.44901(15) 0.11199(15) 0.0475(6) Uani 1 1 d . . .
H5Y H -0.0578 0.4873 0.1054 0.057 Uiso 1 1 calc R . .
C13Y C 0.4355(3) 0.31452(16) 0.26775(14) 0.0481(6) Uani 1 1 d . . .
H13Y H 0.3570 0.2902 0.2899 0.058 Uiso 1 1 calc R . .
C19Y C -0.1417(3) 0.08129(15) -0.00625(13) 0.0464(6) Uani 1 1 d . . .
H19Y H -0.1485 0.0454 -0.0479 0.056 Uiso 1 1 calc R . .
C4Y C 0.0024(3) 0.39935(15) 0.05326(15) 0.0453(6) Uani 1 1 d . . .
H4Y H -0.0501 0.4037 0.0056 0.054 Uiso 1 1 calc R . .
C18Y C -0.2657(3) 0.10591(17) 0.00228(15) 0.0521(7) Uani 1 1 d . . .
H18Y H -0.3578 0.0875 -0.0335 0.062 Uiso 1 1 calc R . .
C9Y C 0.5275(3) 0.34453(17) 0.16307(16) 0.0529(7) Uani 1 1 d . . .
H9Y H 0.5134 0.3416 0.1115 0.063 Uiso 1 1 calc R . .
C10Y C 0.6679(3) 0.3835(2) 0.2074(2) 0.0703(9) Uani 1 1 d . . .
H10Y H 0.7482 0.4066 0.1859 0.084 Uiso 1 1 calc R . .
C12Y C 0.5764(3) 0.35417(18) 0.31179(16) 0.0592(7) Uani 1 1 d . . .
H12Y H 0.5923 0.3570 0.3634 0.071 Uiso 1 1 calc R . .
C11Y C 0.6914(3) 0.38881(17) 0.28169(19) 0.0629(8) Uani 1 1 d . . .
H11Y H 0.7870 0.4164 0.3119 0.076 Uiso 1 1 calc R . .
O1X O 0.44129(18) 0.83011(8) 0.32740(8) 0.0386(4) Uani 1 1 d . . .
H1X H 0.4681 0.8286 0.2878 0.046 Uiso 1 1 calc R . .
O2X O 0.2733(2) 0.68209(10) 0.43207(10) 0.0536(5) Uani 1 1 d . . .
H2X H 0.2527 0.6845 0.4732 0.064 Uiso 1 1 calc R . .
C2X C 0.2236(2) 0.71902(13) 0.27386(12) 0.0359(5) Uani 1 1 d . . .
C22X C 0.1424(3) 0.79808(18) 0.47870(13) 0.0518(7) Uani 1 1 d . . .
H22X H 0.1733 0.7665 0.5149 0.062 Uiso 1 1 calc R . .
C15X C 0.4705(2) 0.80746(14) 0.47275(12) 0.0381(5) Uani 1 1 d . . .
C21X C 0.2056(2) 0.80443(14) 0.41807(12) 0.0376(5) Uani 1 1 d . . .
C1X C 0.3646(2) 0.75174(12) 0.33714(12) 0.0346(5) Uani 1 1 d . . .
C20X C 0.5281(2) 0.89000(14) 0.47646(12) 0.0378(5) Uani 1 1 d . . .
H20X H 0.4772 0.9184 0.4434 0.045 Uiso 1 1 calc R . .
C8X C 0.4691(3) 0.69665(13) 0.33848(12) 0.0383(5) Uani 1 1 d . . .
C14X C 0.3278(3) 0.76114(13) 0.41512(12) 0.0377(5) Uani 1 1 d . . .
C19X C 0.6579(3) 0.93172(17) 0.52719(13) 0.0454(6) Uani 1 1 d . . .
H19X H 0.6959 0.9879 0.5278 0.055 Uiso 1 1 calc R . .
C13X C 0.4164(3) 0.61517(14) 0.31462(14) 0.0465(6) Uani 1 1 d . . .
H13X H 0.3115 0.5916 0.2974 0.056 Uiso 1 1 calc R . .
C26X C 0.1592(3) 0.85180(15) 0.36696(14) 0.0458(6) Uani 1 1 d . . .
H26X H 0.2018 0.8581 0.3257 0.055 Uiso 1 1 calc R . .
C16X C 0.5462(3) 0.76847(18) 0.52342(15) 0.0551(7) Uani 1 1 d . . .
H16X H 0.5096 0.7123 0.5230 0.066 Uiso 1 1 calc R . .
C3X C 0.2271(3) 0.74611(15) 0.20634(13) 0.0432(5) Uani 1 1 d . . .
H3X H 0.3139 0.7848 0.2011 0.052 Uiso 1 1 calc R . .
C7X C 0.0940(3) 0.66259(14) 0.27927(14) 0.0439(6) Uani 1 1 d . . .
H7X H 0.0878 0.6431 0.3247 0.053 Uiso 1 1 calc R . .
C4X C 0.1062(3) 0.71766(17) 0.14652(14) 0.0513(6) Uani 1 1 d . . .
H4X H 0.1111 0.7371 0.1010 0.062 Uiso 1 1 calc R . .
C6X C -0.0262(3) 0.63439(15) 0.21910(15) 0.0494(6) Uani 1 1 d . . .
H6X H -0.1136 0.5958 0.2239 0.059 Uiso 1 1 calc R . .
C18X C 0.7318(3) 0.8925(2) 0.57652(14) 0.0541(7) Uani 1 1 d . . .
H18X H 0.8209 0.9210 0.6113 0.065 Uiso 1 1 calc R . .
C9X C 0.6236(3) 0.72846(16) 0.36454(17) 0.0571(7) Uani 1 1 d . . .
H9X H 0.6632 0.7840 0.3818 0.069 Uiso 1 1 calc R . .
C24X C -0.0123(3) 0.88289(18) 0.43519(17) 0.0577(8) Uani 1 1 d . . .
H24X H -0.0870 0.9090 0.4404 0.069 Uiso 1 1 calc R . .
C12X C 0.5132(3) 0.56722(16) 0.31530(17) 0.0583(7) Uani 1 1 d . . .
H12X H 0.4742 0.5116 0.2982 0.070 Uiso 1 1 calc R . .
C5X C -0.0208(3) 0.66145(16) 0.15265(15) 0.0498(6) Uani 1 1 d . . .
H5X H -0.1033 0.6417 0.1117 0.060 Uiso 1 1 calc R . .
C23X C 0.0349(3) 0.8374(2) 0.48671(16) 0.0634(9) Uani 1 1 d . . .
H23X H -0.0063 0.8327 0.5285 0.076 Uiso 1 1 calc R . .
C17X C 0.6758(3) 0.8119(2) 0.57489(15) 0.0646(8) Uani 1 1 d . . .
H17X H 0.7259 0.7846 0.6095 0.078 Uiso 1 1 calc R . .
C25X C 0.0507(3) 0.89014(16) 0.37562(16) 0.0533(6) Uani 1 1 d . . .
H25X H 0.0194 0.9220 0.3398 0.064 Uiso 1 1 calc R . .
C11X C 0.6653(3) 0.59976(18) 0.3405(2) 0.0704(9) Uani 1 1 d . . .
H11X H 0.7318 0.5671 0.3406 0.085 Uiso 1 1 calc R . .
C10X C 0.7202(3) 0.68038(19) 0.3657(2) 0.0755(10) Uani 1 1 d . . .
H10X H 0.8251 0.7032 0.3839 0.091 Uiso 1 1 calc R . .
O1D O 0.35478(19) 0.35131(11) -0.02299(10) 0.0525(5) Uani 1 1 d . . .
N1D N 0.5210(4) 0.4078(3) -0.0854(2) 0.0499(15) Uani 0.749(13) 1 d P A 1
C1D C 0.4681(4) 0.3510(3) -0.04744(18) 0.0392(15) Uani 0.749(13) 1 d P A 1
O1A O 0.5829(2) 0.85401(11) 0.21522(10) 0.0548(5) Uani 1 1 d . . .
N1A N 0.7597(2) 0.88248(14) 0.15152(12) 0.0494(5) Uani 1 1 d . . .
C1A C 0.6872(3) 0.83767(14) 0.19345(13) 0.0416(5) Uani 1 1 d . . .
O1F O -0.07012(19) 0.12216(11) 0.29350(10) 0.0542(5) Uani 1 1 d . . .
C1F C -0.1819(3) 0.13807(17) 0.30725(14) 0.0487(6) Uani 1 1 d . . .
N1F N -0.2783(2) 0.0865(2) 0.33392(12) 0.0709(8) Uani 1 1 d . . .
C2D C 0.5589(4) 0.2898(2) -0.03481(19) 0.0723(9) Uani 1 1 d . . .
C4D C 0.4336(4) 0.46956(19) -0.0983(2) 0.0787(10) Uani 1 1 d . . .
C3D C 0.6582(4) 0.4163(3) -0.1116(2) 0.0958(14) Uani 1 1 d . . .
C4A C 0.7167(4) 0.9538(2) 0.1302(2) 0.0912(13) Uani 1 1 d . . .
H9A H 0.6525 0.9673 0.1608 0.137 Uiso 1 1 calc R . .
H7A H 0.6617 0.9435 0.0788 0.137 Uiso 1 1 calc R . .
H8A H 0.8069 0.9986 0.1365 0.137 Uiso 1 1 calc R . .
C3A C 0.8750(4) 0.8624(3) 0.1199(2) 0.0891(12) Uani 1 1 d . . .
H4A H 0.9292 0.8327 0.1527 0.134 Uiso 1 1 calc R . .
H6A H 0.9454 0.9117 0.1129 0.134 Uiso 1 1 calc R . .
H5A H 0.8283 0.8292 0.0726 0.134 Uiso 1 1 calc R . .
C2A C 0.7351(5) 0.7646(2) 0.2073(2) 0.0920(11) Uani 1 1 d . . .
H2A H 0.8329 0.7790 0.2423 0.138 Uiso 1 1 calc R . .
H3A H 0.7431 0.7381 0.1614 0.138 Uiso 1 1 calc R . .
H1A H 0.6610 0.7281 0.2275 0.138 Uiso 1 1 calc R . .
C4F C -0.2474(6) 0.0114(2) 0.3504(2) 0.1149(18) Uani 1 1 d . . .
H9F H -0.1624 0.0053 0.3307 0.172 Uiso 1 1 calc R . .
H7F H -0.3361 -0.0331 0.3282 0.172 Uiso 1 1 calc R . .
H8F H -0.2228 0.0113 0.4035 0.172 Uiso 1 1 calc R . .
C2F C -0.2144(7) 0.2149(3) 0.2963(2) 0.1165(18) Uani 1 1 d . . .
H1F H -0.1277 0.2521 0.2851 0.175 Uiso 1 1 calc R . .
H3F H -0.2351 0.2373 0.3408 0.175 Uiso 1 1 calc R . .
H2F H -0.3022 0.2068 0.2556 0.175 Uiso 1 1 calc R . .
C3F C -0.4088(4) 0.1063(5) 0.3532(2) 0.178(4) Uani 1 1 d . . .
H5F H -0.3777 0.1609 0.3790 0.266 Uiso 1 1 calc R . .
H6F H -0.4495 0.0685 0.3848 0.266 Uiso 1 1 calc R . .
H4F H -0.4859 0.1028 0.3085 0.266 Uiso 1 1 calc R . .
N1E N 0.5604(13) 0.3707(7) -0.0663(6) 0.041(4) Uani 0.251(13) 1 d P A 2
C1E C 0.4375(12) 0.3967(7) -0.0576(5) 0.033(4) Uani 0.251(13) 1 d P A 2
O1C O -0.3964(9) 0.4370(4) 0.5087(4) 0.141(3) Uani 0.560(6) 1 d P B 2
N1C N -0.2188(17) 0.5545(6) 0.5517(5) 0.138(4) Uani 0.560(6) 1 d P B 2
C1C C -0.345(2) 0.5084(7) 0.5198(6) 0.198(8) Uani 0.560(6) 1 d P B 2
H1C H -0.4153 0.5364 0.5001 0.238 Uiso 0.560(6) 1 calc PR B 2
O1B O 0.1002(9) 0.6278(5) 0.5357(4) 0.113(3) Uani 0.440(6) 1 d P B 1
C3B C -0.1084(12) 0.5166(7) 0.5925(7) 0.250(5) Uani 1 1 d . . .
N1B N -0.1129(12) 0.5864(7) 0.5667(7) 0.099(3) Uani 0.440(6) 1 d P B 1
C2B C -0.187(2) 0.6329(7) 0.5778(8) 0.310(8) Uani 1 1 d . . .
C1B C -0.0228(17) 0.6153(11) 0.5333(9) 0.181(8) Uani 0.440(6) 1 d P B 1
H1B H -0.0712 0.6335 0.4910 0.217 Uiso 0.440(6) 1 calc PR B 1

loop_
_atom_site_aniso_label
_atom_site_aniso_U_11
_atom_site_aniso_U_22
_atom_site_aniso_U_33
_atom_site_aniso_U_23
_atom_site_aniso_U_13
_atom_site_aniso_U_12
O1Y 0.0405(8) 0.0335(8) 0.0366(8) 0.0101(6) 0.0213(7) 0.0083(6)
O2Y 0.0379(8) 0.0352(8) 0.0343(8) 0.0086(6) 0.0177(6) 0.0059(6)
C15Y 0.0292(10) 0.0291(11) 0.0372(11) 0.0147(9) 0.0119(9) 0.0044(8)
C7Y 0.0341(11) 0.0353(12) 0.0437(12) 0.0054(10) 0.0126(10) 0.0071(9)
C21Y 0.0305(10) 0.0296(11) 0.0304(10) 0.0047(8) 0.0055(8) 0.0054(8)
C2Y 0.0278(10) 0.0267(10) 0.0398(11) 0.0083(9) 0.0137(9) 0.0034(8)
C3Y 0.0370(12) 0.0357(12) 0.0397(12) 0.0108(9) 0.0106(10) 0.0087(9)
C20Y 0.0343(11) 0.0386(12) 0.0378(12) 0.0095(10) 0.0102(9) 0.0066(9)
C8Y 0.0291(10) 0.0289(11) 0.0461(12) 0.0095(9) 0.0090(9) 0.0094(9)
C26Y 0.0389(12) 0.0354(12) 0.0477(13) 0.0113(10) 0.0166(10) 0.0115(10)
C14Y 0.0293(10) 0.0307(11) 0.0291(10) 0.0084(8) 0.0118(8) 0.0073(8)
C16Y 0.0347(12) 0.0392(12) 0.0476(13) 0.0152(10) 0.0142(10) 0.0112(10)
C1Y 0.0300(10) 0.0302(11) 0.0326(11) 0.0077(8) 0.0134(8) 0.0071(8)
C22Y 0.0420(13) 0.0420(13) 0.0432(13) 0.0183(10) 0.0149(10) 0.0132(10)
C23Y 0.0561(15) 0.0415(14) 0.0515(14) 0.0230(11) 0.0129(12) 0.0153(12)
C6Y 0.0419(13) 0.0367(13) 0.0626(16) -0.0011(11) 0.0221(12) 0.0108(10)
C17Y 0.0313(12) 0.0539(15) 0.0654(17) 0.0248(13) 0.0121(11) 0.0140(11)
C24Y 0.0488(14) 0.0397(13) 0.0463(13) 0.0086(10) 0.0030(11) 0.0195(11)
C25Y 0.0403(13) 0.0426(13) 0.0552(14) 0.0081(11) 0.0140(11) 0.0173(11)
C5Y 0.0365(12) 0.0413(14) 0.0713(18) 0.0171(12) 0.0161(12) 0.0170(10)
C13Y 0.0384(13) 0.0557(16) 0.0448(14) 0.0047(11) 0.0077(11) 0.0053(11)
C19Y 0.0438(14) 0.0473(14) 0.0414(13) 0.0081(11) 0.0045(11) 0.0041(11)
C4Y 0.0405(13) 0.0454(14) 0.0528(14) 0.0170(11) 0.0099(11) 0.0145(11)
C18Y 0.0361(13) 0.0592(16) 0.0518(15) 0.0168(13) -0.0023(11) 0.0044(12)
C9Y 0.0342(13) 0.0626(17) 0.0605(16) 0.0262(13) 0.0131(11) 0.0045(12)
C10Y 0.0328(14) 0.081(2) 0.090(2) 0.0371(18) 0.0114(14) 0.0000(13)
C12Y 0.0452(15) 0.0648(18) 0.0558(16) 0.0048(14) -0.0046(13) 0.0086(13)
C11Y 0.0371(14) 0.0536(17) 0.085(2) 0.0131(15) -0.0081(14) 0.0058(12)
O1X 0.0530(9) 0.0282(8) 0.0358(8) 0.0034(6) 0.0224(7) 0.0035(7)
O2X 0.0683(12) 0.0393(9) 0.0562(11) 0.0172(8) 0.0300(9) 0.0044(8)
C2X 0.0401(12) 0.0309(11) 0.0404(12) 0.0020(9) 0.0137(10) 0.0133(9)
C22X 0.0322(12) 0.0787(19) 0.0364(13) 0.0000(12) 0.0105(10) 0.0007(12)
C15X 0.0390(12) 0.0464(13) 0.0339(11) 0.0089(10) 0.0167(10) 0.0131(10)
C21X 0.0319(11) 0.0379(12) 0.0374(12) -0.0038(9) 0.0129(9) -0.0021(9)
C1X 0.0413(12) 0.0264(11) 0.0367(11) 0.0044(9) 0.0155(10) 0.0052(9)
C20X 0.0372(12) 0.0443(13) 0.0333(11) 0.0026(10) 0.0116(9) 0.0115(10)
C8X 0.0394(12) 0.0344(12) 0.0408(12) 0.0022(9) 0.0118(10) 0.0082(10)
C14X 0.0440(12) 0.0310(11) 0.0382(12) 0.0088(9) 0.0169(10) 0.0033(10)
C19X 0.0373(12) 0.0588(16) 0.0387(13) -0.0028(11) 0.0139(10) 0.0088(11)
C13X 0.0427(13) 0.0350(13) 0.0560(15) 0.0012(11) 0.0032(11) 0.0086(10)
C26X 0.0544(14) 0.0404(13) 0.0497(14) 0.0057(11) 0.0257(12) 0.0145(11)
C16X 0.0571(16) 0.0602(17) 0.0546(16) 0.0263(13) 0.0188(13) 0.0183(13)
C3X 0.0443(13) 0.0460(14) 0.0422(13) 0.0064(10) 0.0131(11) 0.0146(11)
C7X 0.0453(13) 0.0371(13) 0.0495(14) 0.0054(10) 0.0138(11) 0.0097(10)
C4X 0.0537(15) 0.0601(16) 0.0438(14) 0.0061(12) 0.0096(12) 0.0242(13)
C6X 0.0410(13) 0.0429(14) 0.0632(17) -0.0005(12) 0.0133(12) 0.0105(11)
C18X 0.0392(13) 0.082(2) 0.0395(13) 0.0072(13) 0.0109(11) 0.0125(13)
C9X 0.0424(14) 0.0405(14) 0.083(2) -0.0104(13) 0.0177(13) 0.0047(11)
C24X 0.0316(13) 0.0664(18) 0.0676(18) -0.0194(15) 0.0154(12) 0.0043(12)
C12X 0.0551(16) 0.0352(14) 0.080(2) -0.0027(13) 0.0053(14) 0.0148(12)
C5X 0.0430(14) 0.0525(15) 0.0529(15) -0.0036(12) 0.0030(11) 0.0209(12)
C23X 0.0334(13) 0.099(2) 0.0502(16) -0.0135(16) 0.0192(12) 0.0026(14)
C17X 0.0530(16) 0.101(3) 0.0476(16) 0.0294(16) 0.0077(13) 0.0334(17)
C25X 0.0504(15) 0.0482(15) 0.0635(17) 0.0001(12) 0.0194(13) 0.0147(12)
C11X 0.0527(17) 0.0528(17) 0.106(3) -0.0049(16) 0.0118(17) 0.0239(14)
C10X 0.0391(15) 0.0571(18) 0.122(3) -0.0157(18) 0.0124(16) 0.0115(13)
O1D 0.0443(10) 0.0648(12) 0.0592(11) 0.0300(9) 0.0277(9) 0.0154(9)
N1D 0.039(2) 0.061(3) 0.0452(19) 0.0140(17) 0.0168(16) -0.0020(17)
C1D 0.035(2) 0.044(3) 0.0351(18) 0.0056(16) 0.0082(15) 0.0054(17)
O1A 0.0585(11) 0.0576(11) 0.0629(11) 0.0170(9) 0.0387(9) 0.0197(9)
N1A 0.0419(11) 0.0617(14) 0.0537(12) 0.0144(10) 0.0258(10) 0.0166(10)
C1A 0.0452(13) 0.0404(13) 0.0414(13) 0.0036(10) 0.0157(11) 0.0115(10)
O1F 0.0469(10) 0.0626(12) 0.0668(12) 0.0257(9) 0.0351(9) 0.0174(9)
C1F 0.0496(15) 0.0576(16) 0.0414(13) 0.0021(11) 0.0108(11) 0.0204(12)
N1F 0.0332(11) 0.126(2) 0.0408(12) -0.0133(14) 0.0189(10) -0.0036(13)
C2D 0.084(2) 0.065(2) 0.075(2) 0.0071(16) 0.0068(17) 0.0436(18)
C4D 0.090(2) 0.0452(17) 0.084(2) 0.0238(16) -0.0111(19) 0.0098(16)
C3D 0.0556(19) 0.152(4) 0.097(3) 0.063(3) 0.0482(19) 0.023(2)
C4A 0.071(2) 0.099(3) 0.124(3) 0.074(3) 0.041(2) 0.029(2)
C3A 0.0590(19) 0.109(3) 0.101(3) -0.018(2) 0.0472(19) 0.0096(19)
C2A 0.112(3) 0.081(3) 0.092(3) 0.015(2) 0.033(2) 0.034(2)
C4F 0.169(4) 0.065(2) 0.075(2) 0.0134(19) 0.041(3) -0.042(3)
C2F 0.188(5) 0.116(4) 0.074(2) 0.008(2) 0.018(3) 0.103(4)
C3F 0.0378(18) 0.373(10) 0.083(3) -0.096(4) 0.0242(18) 0.012(3)
N1E 0.036(6) 0.050(6) 0.052(5) 0.027(5) 0.026(4) 0.017(4)
C1E 0.036(6) 0.028(6) 0.034(5) 0.011(4) 0.007(4) 0.011(4)
O1C 0.212(8) 0.078(4) 0.140(5) 0.029(4) 0.064(5) 0.031(4)
N1C 0.181(10) 0.081(6) 0.113(6) 0.018(5) -0.030(7) 0.019(7)
C1C 0.33(2) 0.071(6) 0.122(8) 0.017(6) -0.056(11) 0.018(9)
O1B 0.127(6) 0.118(6) 0.128(6) 0.065(5) 0.079(5) 0.043(5)
C3B 0.205(9) 0.209(10) 0.302(13) 0.108(10) 0.018(9) 0.009(8)
N1B 0.092(6) 0.087(7) 0.151(9) 0.070(7) 0.071(7) 0.030(5)
C2B 0.44(2) 0.174(10) 0.341(18) 0.019(10) 0.077(16) 0.147(14)
C1B 0.117(10) 0.24(2) 0.169(14) 0.064(12) 0.085(10) -0.033(11)

loop_
_atom_type_symbol
_atom_type_description
_atom_type_scat_dispersion_real
_atom_type_scat_dispersion_imag
_atom_type_scat_source
C C 0.0033 0.0016 'International Tables Vol C Tables 4.2.6.8 and 6.1.1.4'
H H 0.0000 0.0000 'International Tables Vol C Tables 4.2.6.8 and 6.1.1.4'
N N 0.0061 0.0033 'International Tables Vol C Tables 4.2.6.8 and 6.1.1.4'
O O 0.0106 0.0060 'International Tables Vol C Tables 4.2.6.8 and 6.1.1.4'

loop_
_geom_angle_atom_site_label_1
_geom_angle_atom_site_label_2
_geom_angle_atom_site_label_3
_geom_angle
_geom_angle_site_symmetry_1
_geom_angle_site_symmetry_3
_geom_angle_publ_flag
C20Y C15Y C16Y 118.0(2) . . ?
C20Y C15Y C14Y 121.93(19) . . ?
C16Y C15Y C14Y 120.07(19) . . ?
C6Y C7Y C2Y 120.8(2) . . ?
C26Y C21Y C22Y 117.2(2) . . ?
C26Y C21Y C14Y 125.20(18) . . ?
C22Y C21Y C14Y 117.51(18) . . ?
C7Y C2Y C3Y 117.8(2) . . ?
C7Y C2Y C1Y 122.52(19) . . ?
C3Y C2Y C1Y 119.63(19) . . ?
C4Y C3Y C2Y 121.3(2) . . ?
C19Y C20Y C15Y 121.4(2) . . ?
C13Y C8Y C9Y 116.6(2) . . ?
C13Y C8Y C1Y 124.7(2) . . ?
C9Y C8Y C1Y 118.6(2) . . ?
C21Y C26Y C25Y 121.3(2) . . ?
O2Y C14Y C15Y 109.75(16) . . ?
O2Y C14Y C21Y 110.44(16) . . ?
C15Y C14Y C21Y 109.54(17) . . ?
O2Y C14Y C1Y 104.75(16) . . ?
C15Y C14Y C1Y 108.91(16) . . ?
C21Y C14Y C1Y 113.32(16) . . ?
C17Y C16Y C15Y 120.5(2) . . ?
O1Y C1Y C8Y 110.38(16) . . ?
O1Y C1Y C2Y 109.53(16) . . ?
C8Y C1Y C2Y 109.08(16) . . ?
O1Y C1Y C14Y 104.04(16) . . ?
C8Y C1Y C14Y 113.84(16) . . ?
C2Y C1Y C14Y 109.85(16) . . ?
C23Y C22Y C21Y 120.9(2) . . ?
C24Y C23Y C22Y 121.3(2) . . ?
C5Y C6Y C7Y 120.5(2) . . ?
C18Y C17Y C16Y 120.9(2) . . ?
C25Y C24Y C23Y 118.4(2) . . ?
C24Y C25Y C26Y 120.8(2) . . ?
C4Y C5Y C6Y 119.1(2) . . ?
C8Y C13Y C12Y 121.4(2) . . ?
C18Y C19Y C20Y 120.0(2) . . ?
C5Y C4Y C3Y 120.5(2) . . ?
C17Y C18Y C19Y 119.3(2) . . ?
C8Y C9Y C10Y 121.5(3) . . ?
C11Y C10Y C9Y 120.6(3) . . ?
C11Y C12Y C13Y 120.7(3) . . ?
C12Y C11Y C10Y 119.1(3) . . ?
C7X C2X C3X 117.5(2) . . ?
C7X C2X C1X 124.3(2) . . ?
C3X C2X C1X 118.2(2) . . ?
C23X C22X C21X 120.8(3) . . ?
C20X C15X C16X 117.4(2) . . ?
C20X C15X C14X 121.3(2) . . ?
C16X C15X C14X 121.3(2) . . ?
C26X C21X C22X 117.9(2) . . ?
C26X C21X C14X 124.9(2) . . ?
C22X C21X C14X 117.1(2) . . ?
O1X C1X C8X 109.73(17) . . ?
O1X C1X C2X 109.38(17) . . ?
C8X C1X C2X 109.92(17) . . ?
O1X C1X C14X 104.99(16) . . ?
C8X C1X C14X 109.01(18) . . ?
C2X C1X C14X 113.68(18) . . ?
C19X C20X C15X 121.6(2) . . ?
C13X C8X C9X 117.3(2) . . ?
C13X C8X C1X 122.8(2) . . ?
C9X C8X C1X 119.9(2) . . ?
O2X C14X C21X 107.28(18) . . ?
O2X C14X C15X 110.55(18) . . ?
C21X C14X C15X 107.95(18) . . ?
O2X C14X C1X 106.49(18) . . ?
C21X C14X C1X 114.29(18) . . ?
C15X C14X C1X 110.23(17) . . ?
C18X C19X C20X 120.4(3) . . ?
C8X C13X C12X 121.6(2) . . ?
C21X C26X C25X 120.4(2) . . ?
C15X C16X C17X 120.1(3) . . ?
C4X C3X C2X 121.3(2) . . ?
C6X C7X C2X 120.8(2) . . ?
C5X C4X C3X 120.5(3) . . ?
C5X C6X C7X 121.0(2) . . ?
C17X C18X C19X 119.1(3) . . ?
C10X C9X C8X 121.1(2) . . ?
C23X C24X C25X 118.7(3) . . ?
C11X C12X C13X 120.3(2) . . ?
C4X C5X C6X 118.9(2) . . ?
C24X C23X C22X 120.8(3) . . ?
C18X C17X C16X 121.4(3) . . ?
C24X C25X C26X 121.3(3) . . ?
C12X C11X C10X 119.3(3) . . ?
C11X C10X C9X 120.5(3) . . ?
C1D O1D C1E 43.1(5) . . ?
C1D N1D C3D 124.6(6) . . ?
C1D N1D C4D 115.5(4) . . ?
C3D N1D C4D 119.7(4) . . ?
O1D C1D N1D 120.3(6) . . ?
O1D C1D C2D 125.2(4) . . ?
N1D C1D C2D 114.5(4) . . ?
C1A N1A C3A 124.1(3) . . ?
C1A N1A C4A 119.6(2) . . ?
C3A N1A C4A 116.2(3) . . ?
O1A C1A N1A 122.1(2) . . ?
O1A C1A C2A 123.6(3) . . ?
N1A C1A C2A 114.2(3) . . ?
O1F C1F N1F 121.2(3) . . ?
O1F C1F C2F 122.7(3) . . ?
N1F C1F C2F 116.1(3) . . ?
C1F N1F C4F 118.8(3) . . ?
C1F N1F C3F 121.5(4) . . ?
C4F N1F C3F 119.5(4) . . ?
C1D C2D N1E 37.8(4) . . ?
N1D C4D C1E 39.3(4) . . ?
N1D C3D N1E 34.6(4) . . ?
C1E N1E C3D 117.2(13) . . ?
C1E N1E C2D 111.4(9) . . ?
C3D N1E C2D 130.7(9) . . ?
O1D C1E N1E 113.1(13) . . ?
O1D C1E C4D 137.7(10) . . ?
N1E C1E C4D 109.0(10) . . ?
C1C N1C C2B 127.1(15) . . ?
C1C N1C C3B 116.5(10) . . ?
C2B N1C C3B 111.2(11) . . ?
O1C C1C N1C 134.2(14) . . ?
N1B C3B N1C 40.4(6) . . ?
C2B N1B C1B 110.5(14) . . ?
C2B N1B C3B 130.3(11) . . ?
C1B N1B C3B 118.8(14) . . ?
N1B C2B N1C 44.5(6) . . ?
N1B C2B C1B 34.1(8) . . ?
N1C C2B C1B 70.5(11) . . ?
O1B C1B N1B 140.5(18) . . ?
O1B C1B C2B 149.1(16) . . ?
N1B C1B C2B 35.4(8) . . ?

loop_
_geom_bond_atom_site_label_1
_geom_bond_atom_site_label_2
_geom_bond_distance
_geom_bond_site_symmetry_2
_geom_bond_publ_flag
O1Y C1Y 1.421(2) . ?
O2Y C14Y 1.424(2) . ?
C15Y C20Y 1.391(3) . ?
C15Y C16Y 1.394(3) . ?
C15Y C14Y 1.538(3) . ?
C7Y C6Y 1.388(3) . ?
C7Y C2Y 1.390(3) . ?
C21Y C26Y 1.389(3) . ?
C21Y C22Y 1.393(3) . ?
C21Y C14Y 1.542(3) . ?
C2Y C3Y 1.390(3) . ?
C2Y C1Y 1.550(3) . ?
C3Y C4Y 1.385(3) . ?
C20Y C19Y 1.386(3) . ?
C8Y C13Y 1.386(3) . ?
C8Y C9Y 1.388(3) . ?
C8Y C1Y 1.549(3) . ?
C26Y C25Y 1.390(3) . ?
C14Y C1Y 1.586(3) . ?
C16Y C17Y 1.385(3) . ?
C22Y C23Y 1.386(3) . ?
C23Y C24Y 1.375(4) . ?
C6Y C5Y 1.387(4) . ?
C17Y C18Y 1.380(4) . ?
C24Y C25Y 1.375(4) . ?
C5Y C4Y 1.372(4) . ?
C13Y C12Y 1.393(4) . ?
C19Y C18Y 1.384(4) . ?
C9Y C10Y 1.389(4) . ?
C10Y C11Y 1.366(5) . ?
C12Y C11Y 1.359(4) . ?
O1X C1X 1.417(3) . ?
O2X C14X 1.425(3) . ?
C2X C7X 1.392(3) . ?
C2X C3X 1.393(3) . ?
C2X C1X 1.546(3) . ?
C22X C23X 1.390(4) . ?
C22X C21X 1.397(3) . ?
C15X C20X 1.392(3) . ?
C15X C16X 1.391(3) . ?
C15X C14X 1.541(3) . ?
C21X C26X 1.385(4) . ?
C21X C14X 1.541(3) . ?
C1X C8X 1.540(3) . ?
C1X C14X 1.589(3) . ?
C20X C19X 1.384(3) . ?
C8X C13X 1.386(3) . ?
C8X C9X 1.394(4) . ?
C19X C18X 1.371(4) . ?
C13X C12X 1.386(4) . ?
C26X C25X 1.389(4) . ?
C16X C17X 1.398(4) . ?
C3X C4X 1.389(4) . ?
C7X C6X 1.389(4) . ?
C4X C5X 1.377(4) . ?
C6X C5X 1.376(4) . ?
C18X C17X 1.363(5) . ?
C9X C10X 1.386(4) . ?
C24X C23X 1.369(5) . ?
C24X C25X 1.378(4) . ?
C12X C11X 1.373(4) . ?
C11X C10X 1.378(4) . ?
O1D C1D 1.256(4) . ?
O1D C1E 1.279(11) . ?
N1D C1D 1.317(8) . ?
N1D C3D 1.463(5) . ?
N1D C4D 1.517(7) . ?
C1D C2D 1.530(6) . ?
O1A C1A 1.234(3) . ?
N1A C1A 1.321(3) . ?
N1A C3A 1.454(4) . ?
N1A C4A 1.458(4) . ?
C1A C2A 1.476(4) . ?
O1F C1F 1.232(3) . ?
C1F N1F 1.316(4) . ?
C1F C2F 1.465(5) . ?
N1F C4F 1.449(6) . ?
N1F C3F 1.472(4) . ?
C2D N1E 1.562(14) . ?
C4D C1E 1.531(13) . ?
C3D N1E 1.507(11) . ?
N1E C1E 1.39(2) . ?
O1C C1C 1.200(12) . ?
N1C C1C 1.259(17) . ?
N1C C2B 1.354(13) . ?
N1C C3B 1.484(13) . ?
O1B C1B 1.120(15) . ?
C3B N1B 1.346(13) . ?
N1B C2B 1.235(15) . ?
N1B C1B 1.197(14) . ?
C2B C1B 2.00(2) . ?
